data_7049423
loop_
_publ_author_name
'Fern\'andez-Alvarez, Francisco J'
'Polo, V\'ictor'
'Garc\'ia-Ordu\~na, Pilar'
'Lahoz, Fernando J.'
'P\'erez-Torrente, Jes\'us J'
'Oro, Luis A.'
'Lalrempuia, Ralte'

_publ_section_title
;
 Synthesis and reactivity at the Ir-<sup>Me</sup>Tpm platform: from
 \k<sup>1</sup>-N coordination to \k<sup>3</sup>-N-based organometallic
 chemistry.
;
_journal_issue 19
_journal_name_full 'Dalton transactions (Cambridge, England : 2003)'
_journal_page_first 6455
_journal_page_last 6463
_journal_paper_doi 10.1039/c9dt00703b
_journal_volume 48
_journal_year 2019
_chemical_formula_moiety 'C24 H38 Ir N6, C F3 O3 S, C6 D6'
_chemical_formula_sum 'C31 H38 D6 F3 Ir N6 O3 S'
_chemical_formula_weight 836.02
_space_group_crystal_system triclinic
_space_group_IT_number 2
_space_group_name_Hall '-P 1'
_space_group_name_H-M_alt 'P -1'
_symmetry_space_group_name_Hall '-P 1'
_symmetry_space_group_name_H-M 'P -1'
_atom_sites_solution_hydrogens mixed
_audit_creation_method SHELXL-2014
_audit_update_record
;
2017-12-21 deposited with the CCDC.    2019-03-25 downloaded from the CCDC.
;
_cell_angle_alpha 92.3850(10)
_cell_angle_beta 103.8370(10)
_cell_angle_gamma 111.5710(10)
_cell_formula_units_Z 2
_cell_length_a 11.4694(5)
_cell_length_b 11.6677(5)
_cell_length_c 13.9878(6)
_cell_measurement_reflns_used 9956
_cell_measurement_temperature 100(2)
_cell_measurement_theta_max 29.239
_cell_measurement_theta_min 2.251
_cell_volume 1672.77(13)
_computing_cell_refinement 'SAINT+ in APEX2 v. 2008.4 (Bruker AXS, 2008)'
_computing_data_collection 'SMART in APEX2 v. 2008.4 (Bruker AXS, 2008)'
_computing_data_reduction 'SAINT+ in APEX2 v. 2008.4 (Bruker AXS, 2008)'
_computing_molecular_graphics 'XP program, SHELXTL v6.12, Bruker2000'
_computing_publication_material 'XCIF program, PLATON(Spek, 1998)'
_computing_structure_refinement 'SHELXL-2014 (Sheldrick, 2014)'
_computing_structure_solution 'SHELXS-2013 (Sheldrick, 2013)'
_diffrn_ambient_temperature 100(2)
_diffrn_detector_area_resol_mean 8.26
_diffrn_measured_fraction_theta_full 1.000
_diffrn_measured_fraction_theta_max 0.931
_diffrn_measurement_device_type 'Bruker APEX DUO CCD system'
_diffrn_measurement_method 'narrow \w frames'
_diffrn_radiation_monochromator graphite
_diffrn_radiation_source 'fine-focus sealed tube'
_diffrn_radiation_type MoK\a
_diffrn_radiation_wavelength 0.71073
_diffrn_reflns_av_R_equivalents 0.0290
_diffrn_reflns_av_unetI/netI 0.0255
_diffrn_reflns_Laue_measured_fraction_full 1.000
_diffrn_reflns_Laue_measured_fraction_max 0.931
_diffrn_reflns_limit_h_max 15
_diffrn_reflns_limit_h_min -15
_diffrn_reflns_limit_k_max 16
_diffrn_reflns_limit_k_min -16
_diffrn_reflns_limit_l_max 18
_diffrn_reflns_limit_l_min -18
_diffrn_reflns_number 32584
_diffrn_reflns_point_group_measured_fraction_full 1.000
_diffrn_reflns_point_group_measured_fraction_max 0.931
_diffrn_reflns_theta_full 25.242
_diffrn_reflns_theta_max 29.548
_diffrn_reflns_theta_min 1.515
_exptl_absorpt_coefficient_mu 4.111
_exptl_absorpt_correction_T_max 0.6385
_exptl_absorpt_correction_T_min 0.4503
_exptl_absorpt_correction_type multi-scan
_exptl_absorpt_process_details
;
 SADABS: Area-Detector Absorption Correction. (1996) Bruker-AXS 
 within APEX2 package.
;
_exptl_crystal_colour colorless
_exptl_crystal_density_diffrn 1.660
_exptl_crystal_description plate
_exptl_crystal_F_000 832
_exptl_crystal_recrystallization_method 'Re-crystallisation from solvent: deuterated benzene'
_exptl_crystal_size_max 0.230
_exptl_crystal_size_mid 0.140
_exptl_crystal_size_min 0.083
_refine_diff_density_max 1.057
_refine_diff_density_min -0.543
_refine_diff_density_rms 0.088
_refine_ls_extinction_method none
_refine_ls_goodness_of_fit_ref 1.044
_refine_ls_hydrogen_treatment mixed
_refine_ls_matrix_type full
_refine_ls_number_parameters 462
_refine_ls_number_reflns 8693
_refine_ls_number_restraints 2
_refine_ls_restrained_S_all 1.044
_refine_ls_R_factor_all 0.0215
_refine_ls_R_factor_gt 0.0192
_refine_ls_shift/su_max 0.038
_refine_ls_shift/su_mean 0.000
_refine_ls_structure_factor_coef Fsqd
_refine_ls_weighting_details 'w=1/[\s^2^(Fo^2^)+(0.0196P)^2^+1.4510P] where P=(Fo^2^+2Fc^2^)/3'
_refine_ls_weighting_scheme calc
_refine_ls_wR_factor_gt 0.0447
_refine_ls_wR_factor_ref 0.0457
_reflns_Friedel_coverage 0.000
_reflns_number_gt 8200
_reflns_number_total 8693
_reflns_threshold_expression 'I > 2\s(I)'
_cod_data_source_file c9dt00703b2.cif
_cod_data_source_block cmpnd_3
_cod_depositor_comments 'Adding full bibliography for 7049422--7049425.cif.'
_cod_database_code 7049423
_shelx_space_group_comment
;
The symmetry employed for this shelxl refinement is uniquely defined
by the following loop, which should always be used as a source of
symmetry information in preference to the above space-group names.
They are only intended as comments.
;
_shelxl_version_number 2014-3

loop_
_space_group_symop_operation_xyz
'x, y, z'
'-x, -y, -z'

loop_
_atom_site_label
_atom_site_type_symbol
_atom_site_fract_x
_atom_site_fract_y
_atom_site_fract_z
_atom_site_U_iso_or_equiv
_atom_site_adp_type
_atom_site_occupancy
_atom_site_site_symmetry_order
_atom_site_calc_flag
_atom_site_refinement_flags_posn
_atom_site_refinement_flags_adp
_atom_site_refinement_flags_occupancy
_atom_site_disorder_assembly
_atom_site_disorder_group
Ir Ir 0.29238(2) 0.62367(2) 0.86489(2) 0.01303(3) Uani 1 1 d D . . . .
N1 N 0.29395(16) 0.48570(16) 0.95349(13) 0.0152(3) Uani 1 1 d . . . . .
N2 N 0.21363(16) 0.36413(16) 0.91401(13) 0.0142(3) Uani 1 1 d . . . . .
N3 N 0.27207(16) 0.48408(16) 0.74512(13) 0.0144(3) Uani 1 1 d . . . . .
N4 N 0.17758(17) 0.36795(16) 0.73891(13) 0.0145(3) Uani 1 1 d . . . . .
N5 N 0.08451(17) 0.52875(16) 0.84917(13) 0.0145(3) Uani 1 1 d . . . . .
N6 N 0.03019(16) 0.40125(16) 0.82158(13) 0.0145(3) Uani 1 1 d . . . . .
C1 C 0.3620(2) 0.4817(2) 1.04478(15) 0.0162(4) Uani 1 1 d . . . . .
C2 C 0.3234(2) 0.3579(2) 1.06377(16) 0.0182(4) Uani 1 1 d . . . . .
C3 C 0.2298(2) 0.2849(2) 0.98054(16) 0.0165(4) Uani 1 1 d . . . . .
C4 C 0.4611(2) 0.5971(2) 1.11060(16) 0.0199(4) Uani 1 1 d . . . . .
H4A H 0.5282 0.5767 1.1557 0.030 Uiso 1 1 calc R U . . .
H4B H 0.4187 0.6326 1.1496 0.030 Uiso 1 1 calc R U . . .
H4C H 0.5015 0.6577 1.0698 0.030 Uiso 1 1 calc R U . . .
C5 C 0.1551(2) 0.1474(2) 0.96008(17) 0.0226(4) Uani 1 1 d . . . . .
H5A H 0.0626 0.1289 0.9526 0.034 Uiso 1 1 calc R U . . .
H5B H 0.1882 0.1089 1.0155 0.034 Uiso 1 1 calc R U . . .
H5C H 0.1655 0.1140 0.8986 0.034 Uiso 1 1 calc R U . . .
C6 C 0.11652(19) 0.33769(19) 0.81886(15) 0.0148(4) Uani 1 1 d . . . . .
H6 H 0.067(2) 0.245(2) 0.8075(19) 0.018 Uiso 1 1 d . U . . .
C7 C 0.3175(2) 0.47807(19) 0.66647(16) 0.0163(4) Uani 1 1 d . . . . .
C8 C 0.2515(2) 0.3589(2) 0.61015(16) 0.0183(4) Uani 1 1 d . . . . .
C9 C 0.1627(2) 0.28989(19) 0.65754(16) 0.0168(4) Uani 1 1 d . . . . .
C10 C 0.4248(2) 0.5850(2) 0.64602(17) 0.0196(4) Uani 1 1 d . . . . .
H10A H 0.3894 0.6427 0.6138 0.029 Uiso 1 1 calc R U . . .
H10B H 0.4651 0.5542 0.6021 0.029 Uiso 1 1 calc R U . . .
H10C H 0.4905 0.6284 0.7088 0.029 Uiso 1 1 calc R U . . .
C11 C 0.0638(2) 0.1603(2) 0.63152(18) 0.0230(5) Uani 1 1 d . . . . .
H11A H 0.0777 0.1138 0.6869 0.034 Uiso 1 1 calc R U . . .
H11B H 0.0720 0.1202 0.5719 0.034 Uiso 1 1 calc R U . . .
H11C H -0.0236 0.1614 0.6185 0.034 Uiso 1 1 calc R U . . .
C12 C -0.0056(2) 0.5563(2) 0.87873(15) 0.0174(4) Uani 1 1 d . . . . .
C13 C -0.1169(2) 0.4472(2) 0.86945(17) 0.0207(4) Uani 1 1 d . . . . .
C14 C -0.0917(2) 0.3498(2) 0.83562(16) 0.0182(4) Uani 1 1 d . . . . .
C15 C 0.0139(2) 0.6841(2) 0.91908(17) 0.0209(4) Uani 1 1 d . . . . .
H15A H 0.1072 0.7369 0.9390 0.031 Uiso 1 1 calc R U . . .
H15B H -0.0207 0.6804 0.9770 0.031 Uiso 1 1 calc R U . . .
H15C H -0.0319 0.7192 0.8678 0.031 Uiso 1 1 calc R U . . .
C16 C -0.1721(2) 0.2137(2) 0.81504(18) 0.0239(5) Uani 1 1 d . . . . .
H16A H -0.1809 0.1820 0.7466 0.036 Uiso 1 1 calc R U . . .
H16B H -0.2586 0.1986 0.8236 0.036 Uiso 1 1 calc R U . . .
H16C H -0.1297 0.1709 0.8614 0.036 Uiso 1 1 calc R U . . .
C17 C 0.3830(2) 0.7939(2) 0.80286(17) 0.0191(4) Uani 1 1 d . . . . .
C18 C 0.2502(2) 0.73502(19) 0.75158(16) 0.0180(4) Uani 1 1 d . . . . .
C19 C 0.1546(2) 0.7950(2) 0.75139(18) 0.0210(4) Uani 1 1 d . . . . .
C20 C 0.1494(3) 0.8731(2) 0.6662(2) 0.0293(5) Uani 1 1 d . . . . .
C21 C 0.2811(3) 0.9688(2) 0.6623(2) 0.0313(6) Uani 1 1 d . . . . .
C22 C 0.3620(3) 1.0586(2) 0.7590(2) 0.0350(6) Uani 1 1 d . . . . .
C23 C 0.4764(3) 1.0304(2) 0.8216(2) 0.0326(6) Uani 1 1 d . . . . .
C24 C 0.4395(2) 0.9143(2) 0.87406(19) 0.0249(5) Uani 1 1 d . . . . .
C31A C 0.7075(5) 0.4678(3) 0.6353(2) 0.0291(12) Uiso 0.607(11) 1 d G . P A 1
D31A D 0.6881 0.5327 0.6620 0.035 Uiso 0.607(11) 1 calc R U P A 1
C32A C 0.6183(4) 0.3452(3) 0.6197(3) 0.0307(11) Uiso 0.607(11) 1 d G . P A 1
D32A D 0.5379 0.3263 0.6358 0.037 Uiso 0.607(11) 1 calc R U P A 1
C33A C 0.6466(4) 0.2503(2) 0.5806(4) 0.035(2) Uiso 0.607(11) 1 d G . P A 1
D33A D 0.5857 0.1665 0.5699 0.042 Uiso 0.607(11) 1 calc R U P A 1
C34A C 0.7642(4) 0.2780(3) 0.5570(4) 0.0330(15) Uiso 0.607(11) 1 d G . P A 1
D34A D 0.7835 0.2131 0.5302 0.040 Uiso 0.607(11) 1 calc R U P A 1
C35A C 0.8534(3) 0.4006(4) 0.5725(3) 0.0368(12) Uiso 0.607(11) 1 d G . P A 1
D35A D 0.9337 0.4195 0.5564 0.044 Uiso 0.607(11) 1 calc R U P A 1
C36A C 0.8250(4) 0.4955(2) 0.6117(3) 0.0280(11) Uiso 0.607(11) 1 d G . P A 1
D36A D 0.8860 0.5793 0.6223 0.034 Uiso 0.607(11) 1 calc R U P A 1
C31B C 0.7607(8) 0.4857(4) 0.6250(4) 0.0319(18) Uiso 0.393(11) 1 d G . P A 2
D31B D 0.7602 0.5617 0.6516 0.038 Uiso 0.393(11) 1 calc R U P A 2
C32B C 0.6554(7) 0.3744(6) 0.6178(5) 0.044(2) Uiso 0.393(11) 1 d G . P A 2
D32B D 0.5830 0.3743 0.6395 0.053 Uiso 0.393(11) 1 calc R U P A 2
C33B C 0.6561(6) 0.2632(5) 0.5788(7) 0.038(3) Uiso 0.393(11) 1 d G . P A 2
D33B D 0.5842 0.1871 0.5739 0.046 Uiso 0.393(11) 1 calc R U P A 2
C34B C 0.7621(7) 0.2632(4) 0.5471(7) 0.044(3) Uiso 0.393(11) 1 d G . P A 2
D34B D 0.7626 0.1872 0.5205 0.053 Uiso 0.393(11) 1 calc R U P A 2
C35B C 0.8674(5) 0.3745(6) 0.5543(5) 0.0381(19) Uiso 0.393(11) 1 d G . P A 2
D35B D 0.9398 0.3746 0.5326 0.046 Uiso 0.393(11) 1 calc R U P A 2
C36B C 0.8667(6) 0.4857(4) 0.5933(5) 0.0339(19) Uiso 0.393(11) 1 d G . P A 2
D36B D 0.9386 0.5618 0.5982 0.041 Uiso 0.393(11) 1 calc R U P A 2
C30 C 0.7359(2) 0.8866(2) 0.61565(17) 0.0235(5) Uani 1 1 d . . . . .
S1 S 0.79901(5) 0.87406(5) 0.74576(4) 0.02051(11) Uani 1 1 d . . . . .
O1 O 0.8129(2) 0.75719(18) 0.73987(16) 0.0414(5) Uani 1 1 d . . . . .
O2 O 0.91863(17) 0.98217(16) 0.77732(13) 0.0292(4) Uani 1 1 d . . . . .
O3 O 0.69819(18) 0.87627(19) 0.78949(14) 0.0356(4) Uani 1 1 d . . . . .
F1 F 0.82394(16) 0.89474(16) 0.56540(12) 0.0405(4) Uani 1 1 d . . . . .
F2 F 0.70828(19) 0.98704(15) 0.60567(12) 0.0439(4) Uani 1 1 d . . . . .
F3 F 0.62909(14) 0.78764(14) 0.56941(11) 0.0345(3) Uani 1 1 d . . . . .
H1 H 0.314(3) 0.724(2) 0.9584(17) 0.046(9) Uiso 1 1 d D . . . .
H2 H 0.4505(10) 0.675(3) 0.903(2) 0.046(9) Uiso 1 1 d D . . . .
H8 H 0.265(3) 0.332(3) 0.555(2) 0.030(7) Uiso 1 1 d . . . . .
H13 H -0.192(3) 0.442(3) 0.886(2) 0.030(7) Uiso 1 1 d . . . . .
H17 H 0.444(2) 0.779(2) 0.7719(18) 0.013(6) Uiso 1 1 d . . . . .
H18 H 0.230(3) 0.681(2) 0.691(2) 0.020(6) Uiso 1 1 d . . . . .
H19A H 0.068(3) 0.736(3) 0.744(2) 0.022(7) Uiso 1 1 d . . . . .
H19B H 0.181(3) 0.845(3) 0.813(2) 0.028(7) Uiso 1 1 d . . . . .
H20A H 0.112(3) 0.817(3) 0.598(2) 0.036(8) Uiso 1 1 d . . . . .
H20B H 0.094(3) 0.915(3) 0.673(2) 0.033(8) Uiso 1 1 d . . . . .
H21A H 0.341(3) 0.933(3) 0.645(2) 0.027(7) Uiso 1 1 d . . . . .
H21B H 0.265(3) 1.019(3) 0.608(2) 0.028(7) Uiso 1 1 d . . . . .
H22A H 0.400(3) 1.143(3) 0.739(2) 0.044(9) Uiso 1 1 d . . . . .
H22B H 0.305(3) 1.059(3) 0.798(2) 0.027(7) Uiso 1 1 d . . . . .
H23A H 0.527(3) 1.023(3) 0.783(2) 0.033(8) Uiso 1 1 d . . . . .
H23B H 0.532(3) 1.100(3) 0.875(2) 0.039(8) Uiso 1 1 d . . . . .
H24A H 0.515(3) 0.916(2) 0.922(2) 0.022(7) Uiso 1 1 d . . . . .
H24B H 0.380(3) 0.920(3) 0.912(2) 0.025(7) Uiso 1 1 d . . . . .
H222 H 0.350(2) 0.328(2) 1.1200(19) 0.011(6) Uiso 1 1 d . . . . .

loop_
_atom_site_aniso_label
_atom_site_aniso_U_11
_atom_site_aniso_U_22
_atom_site_aniso_U_33
_atom_site_aniso_U_23
_atom_site_aniso_U_13
_atom_site_aniso_U_12
Ir 0.01139(4) 0.01442(4) 0.01328(4) 0.00110(3) 0.00294(3) 0.00538(3)
N1 0.0130(8) 0.0169(8) 0.0156(8) -0.0004(7) 0.0035(7) 0.0062(7)
N2 0.0130(8) 0.0161(8) 0.0134(8) 0.0024(6) 0.0032(6) 0.0056(6)
N3 0.0126(8) 0.0146(8) 0.0152(8) 0.0025(6) 0.0046(6) 0.0040(6)
N4 0.0162(8) 0.0139(8) 0.0141(8) 0.0023(6) 0.0069(7) 0.0049(6)
N5 0.0152(8) 0.0144(8) 0.0146(8) 0.0028(6) 0.0034(7) 0.0067(7)
N6 0.0123(8) 0.0159(8) 0.0156(8) 0.0019(6) 0.0042(6) 0.0055(6)
C1 0.0140(9) 0.0241(10) 0.0136(9) 0.0034(8) 0.0049(8) 0.0102(8)
C2 0.0155(9) 0.0273(11) 0.0162(10) 0.0075(8) 0.0057(8) 0.0120(8)
C3 0.0156(9) 0.0205(10) 0.0180(10) 0.0068(8) 0.0090(8) 0.0090(8)
C4 0.0161(10) 0.0259(11) 0.0173(10) 0.0007(8) 0.0025(8) 0.0091(8)
C5 0.0259(11) 0.0207(10) 0.0220(11) 0.0073(9) 0.0072(9) 0.0091(9)
C6 0.0138(9) 0.0177(9) 0.0130(9) 0.0024(7) 0.0050(7) 0.0054(8)
C7 0.0169(9) 0.0186(10) 0.0157(10) 0.0049(8) 0.0059(8) 0.0084(8)
C8 0.0225(10) 0.0179(10) 0.0173(10) 0.0020(8) 0.0101(9) 0.0079(8)
C9 0.0205(10) 0.0154(9) 0.0173(10) 0.0024(8) 0.0072(8) 0.0088(8)
C10 0.0209(10) 0.0209(10) 0.0189(10) 0.0042(8) 0.0109(9) 0.0067(8)
C11 0.0289(12) 0.0160(10) 0.0232(11) -0.0007(8) 0.0126(9) 0.0048(9)
C12 0.0168(9) 0.0251(11) 0.0131(9) 0.0039(8) 0.0039(8) 0.0115(8)
C13 0.0143(10) 0.0282(11) 0.0223(11) 0.0036(9) 0.0072(8) 0.0099(9)
C14 0.0121(9) 0.0254(11) 0.0157(10) 0.0031(8) 0.0038(8) 0.0057(8)
C15 0.0231(11) 0.0253(11) 0.0215(11) 0.0043(9) 0.0099(9) 0.0151(9)
C16 0.0159(10) 0.0249(11) 0.0263(12) 0.0002(9) 0.0068(9) 0.0024(9)
C17 0.0193(10) 0.0173(10) 0.0215(11) 0.0038(8) 0.0087(9) 0.0062(8)
C18 0.0223(10) 0.0154(9) 0.0176(10) 0.0045(8) 0.0072(8) 0.0077(8)
C19 0.0219(11) 0.0201(10) 0.0238(11) 0.0066(9) 0.0077(9) 0.0100(9)
C20 0.0342(13) 0.0286(12) 0.0346(14) 0.0150(11) 0.0130(11) 0.0195(11)
C21 0.0401(15) 0.0260(12) 0.0328(14) 0.0132(11) 0.0154(12) 0.0142(11)
C22 0.0501(17) 0.0195(12) 0.0413(16) 0.0096(11) 0.0219(14) 0.0136(11)
C23 0.0356(14) 0.0184(11) 0.0357(14) 0.0002(10) 0.0149(12) -0.0015(10)
C24 0.0231(11) 0.0193(11) 0.0251(12) -0.0017(9) 0.0051(10) 0.0015(9)
C30 0.0265(11) 0.0200(10) 0.0208(11) 0.0021(9) 0.0083(9) 0.0046(9)
S1 0.0193(2) 0.0194(2) 0.0205(3) 0.0046(2) 0.0036(2) 0.0059(2)
O1 0.0519(13) 0.0281(10) 0.0411(12) 0.0042(8) -0.0029(10) 0.0219(9)
O2 0.0240(8) 0.0290(9) 0.0250(9) -0.0014(7) 0.0050(7) 0.0010(7)
O3 0.0283(9) 0.0522(12) 0.0258(9) 0.0106(8) 0.0138(8) 0.0106(9)
F1 0.0383(9) 0.0481(10) 0.0257(8) -0.0032(7) 0.0174(7) 0.0018(7)
F2 0.0705(12) 0.0338(9) 0.0302(9) 0.0099(7) 0.0022(8) 0.0300(9)
F3 0.0263(7) 0.0336(8) 0.0268(8) 0.0012(6) -0.0009(6) -0.0020(6)

loop_
_atom_type_symbol
_atom_type_description
_atom_type_scat_dispersion_real
_atom_type_scat_dispersion_imag
_atom_type_scat_source
C C 0.0033 0.0016 'International Tables Vol C Tables 4.2.6.8 and 6.1.1.4'
H H 0.0000 0.0000 'International Tables Vol C Tables 4.2.6.8 and 6.1.1.4'
D D 0.0000 0.0000 'International Tables Vol C Tables 4.2.6.8 and 6.1.1.4'
F F 0.0171 0.0103 'International Tables Vol C Tables 4.2.6.8 and 6.1.1.4'
Ir Ir -1.4442 7.9887 'International Tables Vol C Tables 4.2.6.8 and 6.1.1.4'
N N 0.0061 0.0033 'International Tables Vol C Tables 4.2.6.8 and 6.1.1.4'
O O 0.0106 0.0060 'International Tables Vol C Tables 4.2.6.8 and 6.1.1.4'
S S 0.1246 0.1234 'International Tables Vol C Tables 4.2.6.8 and 6.1.1.4'

loop_
_geom_angle_atom_site_label_1
_geom_angle_atom_site_label_2
_geom_angle_atom_site_label_3
_geom_angle
N1 Ir C18 166.96(8)
N1 Ir N5 79.63(7)
C18 Ir N5 89.82(7)
N1 Ir N3 84.17(6)
C18 Ir N3 87.90(7)
N5 Ir N3 88.26(6)
N1 Ir C17 154.47(8)
C18 Ir C17 37.53(8)
N5 Ir C17 125.55(7)
N3 Ir C17 99.33(7)
N1 Ir H1 93.0(12)
C18 Ir H1 95.3(12)
N5 Ir H1 93.4(11)
N3 Ir H1 176.4(12)
C17 Ir H1 82.3(12)
N1 Ir H2 85.5(12)
C18 Ir H2 105.5(12)
N5 Ir H2 164.4(12)
N3 Ir H2 95.1(12)
C17 Ir H2 69.0(12)
H1 Ir H2 82.5(16)
C1 N1 N2 105.98(17)
C1 N1 Ir 135.54(15)
N2 N1 Ir 118.39(13)
C3 N2 N1 110.96(17)
C3 N2 C6 128.96(18)
N1 N2 C6 119.57(16)
C7 N3 N4 105.16(16)
C7 N3 Ir 138.95(14)
N4 N3 Ir 115.57(12)
C9 N4 N3 112.09(16)
C9 N4 C6 127.75(17)
N3 N4 C6 119.85(16)
C12 N5 N6 105.40(16)
C12 N5 Ir 135.71(15)
N6 N5 Ir 117.23(12)
C14 N6 N5 111.37(16)
C14 N6 C6 125.98(18)
N5 N6 C6 118.25(16)
N1 C1 C2 109.59(19)
N1 C1 C4 121.51(19)
C2 C1 C4 128.9(2)
C3 C2 C1 107.27(19)
C3 C2 H222 123.9(16)
C1 C2 H222 128.8(16)
N2 C3 C2 106.19(18)
N2 C3 C5 123.68(19)
C2 C3 C5 130.1(2)
C1 C4 H4A 109.5
C1 C4 H4B 109.5
H4A C4 H4B 109.5
C1 C4 H4C 109.5
H4A C4 H4C 109.5
H4B C4 H4C 109.5
C3 C5 H5A 109.5
C3 C5 H5B 109.5
H5A C5 H5B 109.5
C3 C5 H5C 109.5
H5A C5 H5C 109.5
H5B C5 H5C 109.5
N6 C6 N4 111.74(17)
N6 C6 N2 110.97(16)
N4 C6 N2 111.02(16)
N6 C6 H6 110.3(14)
N4 C6 H6 107.1(14)
N2 C6 H6 105.4(15)
N3 C7 C8 110.29(18)
N3 C7 C10 122.78(19)
C8 C7 C10 126.92(19)
C9 C8 C7 106.94(18)
C9 C8 H8 125.6(19)
C7 C8 H8 127.5(19)
N4 C9 C8 105.52(18)
N4 C9 C11 122.98(18)
C8 C9 C11 131.46(19)
C7 C10 H10A 109.5
C7 C10 H10B 109.5
H10A C10 H10B 109.5
C7 C10 H10C 109.5
H10A C10 H10C 109.5
H10B C10 H10C 109.5
C9 C11 H11A 109.5
C9 C11 H11B 109.5
H11A C11 H11B 109.5
C9 C11 H11C 109.5
H11A C11 H11C 109.5
H11B C11 H11C 109.5
N5 C12 C13 109.96(19)
N5 C12 C15 123.86(19)
C13 C12 C15 126.14(19)
C14 C13 C12 107.42(19)
C14 C13 H13 126.0(18)
C12 C13 H13 126.6(18)
C13 C14 N6 105.80(19)
C13 C14 C16 130.88(19)
N6 C14 C16 123.32(19)
C12 C15 H15A 109.5
C12 C15 H15B 109.5
H15A C15 H15B 109.5
C12 C15 H15C 109.5
H15A C15 H15C 109.5
H15B C15 H15C 109.5
C14 C16 H16A 109.5
C14 C16 H16B 109.5
H16A C16 H16B 109.5
C14 C16 H16C 109.5
H16A C16 H16C 109.5
H16B C16 H16C 109.5
C18 C17 C24 123.4(2)
C18 C17 Ir 70.06(12)
C24 C17 Ir 115.72(15)
C18 C17 H17 116.8(15)
C24 C17 H17 114.6(15)
Ir C17 H17 106.3(14)
C17 C18 C19 122.7(2)
C17 C18 Ir 72.41(13)
C19 C18 Ir 121.94(15)
C17 C18 H18 116.0(16)
C19 C18 H18 113.4(16)
Ir C18 H18 102.7(16)
C18 C19 C20 110.62(19)
C18 C19 H19A 112.6(16)
C20 C19 H19A 107.8(17)
C18 C19 H19B 107.7(18)
C20 C19 H19B 110.8(18)
H19A C19 H19B 107(2)
C21 C20 C19 115.2(2)
C21 C20 H20A 105.0(17)
C19 C20 H20A 110.6(17)
C21 C20 H20B 109.0(18)
C19 C20 H20B 107.3(18)
H20A C20 H20B 110(3)
C20 C21 C22 115.2(2)
C20 C21 H21A 114.8(16)
C22 C21 H21A 104.5(17)
C20 C21 H21B 108.3(17)
C22 C21 H21B 108.6(17)
H21A C21 H21B 105(2)
C21 C22 C23 115.6(2)
C21 C22 H22A 106(2)
C23 C22 H22A 107(2)
C21 C22 H22B 108.0(18)
C23 C22 H22B 109.7(18)
H22A C22 H22B 110(2)
C24 C23 C22 116.3(2)
C24 C23 H23A 108.3(19)
C22 C23 H23A 110(2)
C24 C23 H23B 105.3(19)
C22 C23 H23B 109.8(18)
H23A C23 H23B 107(3)
C17 C24 C23 112.9(2)
C17 C24 H24A 108.2(16)
C23 C24 H24A 109.3(17)
C17 C24 H24B 112.3(17)
C23 C24 H24B 107.9(16)
H24A C24 H24B 106(2)
C32A C31A C36A 120.0
C32A C31A D31A 120.0
C36A C31A D31A 120.0
C31A C32A C33A 120.0
C31A C32A D32A 120.0
C33A C32A D32A 120.0
C34A C33A C32A 120.0
C34A C33A D33A 120.0
C32A C33A D33A 120.0
C33A C34A C35A 120.0
C33A C34A D34A 120.0
C35A C34A D34A 120.0
C34A C35A C36A 120.0
C34A C35A D35A 120.0
C36A C35A D35A 120.0
C35A C36A C31A 120.0
C35A C36A D36A 120.0
C31A C36A D36A 120.0
C32B C31B C36B 120.0
C32B C31B D31B 120.0
C36B C31B D31B 120.0
C31B C32B C33B 120.0
C31B C32B D32B 120.0
C33B C32B D32B 120.0
C34B C33B C32B 120.0
C34B C33B D33B 120.0
C32B C33B D33B 120.0
C35B C34B C33B 120.0
C35B C34B D34B 120.0
C33B C34B D34B 120.0
C36B C35B C34B 120.0
C36B C35B D35B 120.0
C34B C35B D35B 120.0
C35B C36B C31B 120.0
C35B C36B D36B 120.0
C31B C36B D36B 120.0
F2 C30 F3 108.1(2)
F2 C30 F1 107.0(2)
F3 C30 F1 106.32(19)
F2 C30 S1 112.14(16)
F3 C30 S1 112.41(16)
F1 C30 S1 110.63(17)
O1 S1 O2 115.51(12)
O1 S1 O3 114.75(13)
O2 S1 O3 114.97(12)
O1 S1 C30 102.93(12)
O2 S1 C30 102.89(11)
O3 S1 C30 103.25(11)

loop_
_geom_bond_atom_site_label_1
_geom_bond_atom_site_label_2
_geom_bond_distance
Ir N1 2.0747(18)
Ir C18 2.168(2)
Ir N5 2.1786(17)
Ir N3 2.1957(17)
Ir C17 2.199(2)
Ir H1 1.629(10)
Ir H2 1.626(10)
N1 C1 1.340(3)
N1 N2 1.377(2)
N2 C3 1.367(3)
N2 C6 1.453(3)
N3 C7 1.334(3)
N3 N4 1.372(2)
N4 C9 1.364(3)
N4 C6 1.446(2)
N5 C12 1.334(3)
N5 N6 1.380(2)
N6 C14 1.370(3)
N6 C6 1.445(3)
C1 C2 1.404(3)
C1 C4 1.491(3)
C2 C3 1.372(3)
C2 H222 0.90(3)
C3 C5 1.491(3)
C4 H4A 0.9800
C4 H4B 0.9800
C4 H4C 0.9800
C5 H5A 0.9800
C5 H5B 0.9800
C5 H5C 0.9800
C6 H6 1.01(3)
C7 C8 1.406(3)
C7 C10 1.491(3)
C8 C9 1.375(3)
C8 H8 0.89(3)
C9 C11 1.483(3)
C10 H10A 0.9800
C10 H10B 0.9800
C10 H10C 0.9800
C11 H11A 0.9800
C11 H11B 0.9800
C11 H11C 0.9800
C12 C13 1.407(3)
C12 C15 1.488(3)
C13 C14 1.365(3)
C13 H13 0.93(3)
C14 C16 1.487(3)
C15 H15A 0.9800
C15 H15B 0.9800
C15 H15C 0.9800
C16 H16A 0.9800
C16 H16B 0.9800
C16 H16C 0.9800
C17 C18 1.405(3)
C17 C24 1.514(3)
C17 H17 0.97(2)
C18 C19 1.501(3)
C18 H18 0.96(3)
C19 C20 1.534(3)
C19 H19A 0.95(3)
C19 H19B 0.94(3)
C20 C21 1.529(4)
C20 H20A 1.03(3)
C20 H20B 0.96(3)
C21 C22 1.535(4)
C21 H21A 0.99(3)
C21 H21B 1.00(3)
C22 C23 1.546(4)
C22 H22A 1.00(3)
C22 H22B 0.95(3)
C23 C24 1.537(3)
C23 H23A 0.91(3)
C23 H23B 0.99(3)
C24 H24A 0.96(3)
C24 H24B 0.98(3)
C31A C32A 1.3900
C31A C36A 1.3900
C31A D31A 0.9500
C32A C33A 1.3900
C32A D32A 0.9500
C33A C34A 1.3900
C33A D33A 0.9500
C34A C35A 1.3900
C34A D34A 0.9500
C35A C36A 1.3900
C35A D35A 0.9500
C36A D36A 0.9500
C31B C32B 1.3900
C31B C36B 1.3900
C31B D31B 0.9500
C32B C33B 1.3900
C32B D32B 0.9500
C33B C34B 1.3900
C33B D33B 0.9500
C34B C35B 1.3900
C34B D34B 0.9500
C35B C36B 1.3900
C35B D35B 0.9500
C36B D36B 0.9500
C30 F2 1.326(3)
C30 F3 1.330(3)
C30 F1 1.341(3)
C30 S1 1.824(2)
S1 O1 1.4311(19)
S1 O2 1.4351(17)
S1 O3 1.4390(18)

loop_
_geom_torsion_atom_site_label_1
_geom_torsion_atom_site_label_2
_geom_torsion_atom_site_label_3
_geom_torsion_atom_site_label_4
_geom_torsion
C1 N1 N2 C3 0.9(2)
Ir N1 N2 C3 177.90(12)
C1 N1 N2 C6 173.46(17)
Ir N1 N2 C6 -9.6(2)
C7 N3 N4 C9 -0.4(2)
Ir N3 N4 C9 174.34(13)
C7 N3 N4 C6 173.73(18)
Ir N3 N4 C6 -11.6(2)
C12 N5 N6 C14 -1.1(2)
Ir N5 N6 C14 166.51(14)
C12 N5 N6 C6 -158.99(18)
Ir N5 N6 C6 8.6(2)
N2 N1 C1 C2 -0.9(2)
Ir N1 C1 C2 -177.09(14)
N2 N1 C1 C4 179.42(17)
Ir N1 C1 C4 3.2(3)
N1 C1 C2 C3 0.6(2)
C4 C1 C2 C3 -179.8(2)
N1 N2 C3 C2 -0.6(2)
C6 N2 C3 C2 -172.23(19)
N1 N2 C3 C5 179.14(18)
C6 N2 C3 C5 7.5(3)
C1 C2 C3 N2 0.0(2)
C1 C2 C3 C5 -179.7(2)
C14 N6 C6 N4 136.5(2)
N5 N6 C6 N4 -69.1(2)
C14 N6 C6 N2 -99.0(2)
N5 N6 C6 N2 55.3(2)
C9 N4 C6 N6 -115.3(2)
N3 N4 C6 N6 71.6(2)
C9 N4 C6 N2 120.2(2)
N3 N4 C6 N2 -52.9(2)
C3 N2 C6 N6 114.0(2)
N1 N2 C6 N6 -57.0(2)
C3 N2 C6 N4 -121.1(2)
N1 N2 C6 N4 67.9(2)
N4 N3 C7 C8 0.4(2)
Ir N3 C7 C8 -172.34(16)
N4 N3 C7 C10 -178.59(19)
Ir N3 C7 C10 8.7(3)
N3 C7 C8 C9 -0.3(3)
C10 C7 C8 C9 178.6(2)
N3 N4 C9 C8 0.2(2)
C6 N4 C9 C8 -173.3(2)
N3 N4 C9 C11 -177.82(19)
C6 N4 C9 C11 8.7(3)
C7 C8 C9 N4 0.0(2)
C7 C8 C9 C11 177.8(2)
N6 N5 C12 C13 -0.4(2)
Ir N5 C12 C13 -164.52(16)
N6 N5 C12 C15 177.39(19)
Ir N5 C12 C15 13.2(3)
N5 C12 C13 C14 1.7(3)
C15 C12 C13 C14 -176.0(2)
C12 C13 C14 N6 -2.3(2)
C12 C13 C14 C16 178.1(2)
N5 N6 C14 C13 2.1(2)
C6 N6 C14 C13 157.9(2)
N5 N6 C14 C16 -178.20(19)
C6 N6 C14 C16 -22.4(3)
C24 C17 C18 C19 8.8(3)
Ir C17 C18 C19 117.1(2)
C24 C17 C18 Ir -108.3(2)
C17 C18 C19 C20 88.4(3)
Ir C18 C19 C20 177.11(17)
C18 C19 C20 C21 -53.0(3)
C19 C20 C21 C22 -53.6(3)
C20 C21 C22 C23 103.1(3)
C21 C22 C23 C24 -70.8(3)
C18 C17 C24 C23 -86.4(3)
Ir C17 C24 C23 -168.63(17)
C22 C23 C24 C17 72.6(3)
C36A C31A C32A C33A 0.0
C31A C32A C33A C34A 0.0
C32A C33A C34A C35A 0.0
C33A C34A C35A C36A 0.0
C34A C35A C36A C31A 0.0
C32A C31A C36A C35A 0.0
C36B C31B C32B C33B 0.0
C31B C32B C33B C34B 0.0
C32B C33B C34B C35B 0.0
C33B C34B C35B C36B 0.0
C34B C35B C36B C31B 0.0
C32B C31B C36B C35B 0.0
F2 C30 S1 O1 175.99(18)
F3 C30 S1 O1 54.0(2)
F1 C30 S1 O1 -64.70(19)
F2 C30 S1 O2 -63.6(2)
F3 C30 S1 O2 174.38(17)
F1 C30 S1 O2 55.69(18)
F2 C30 S1 O3 56.3(2)
F3 C30 S1 O3 -65.7(2)
F1 C30 S1 O3 175.61(16)
